data_4114118
loop_
_publ_author_name
'Takayoshi Suzuki'
'Antonio G. DiPasquale'
'James M. Mayer'

_publ_contact_author
;
          Mayer, James M.
    Department of Chemistry
    University of Washington
    Seattle, WA 98195
    USA
;
_publ_contact_author_email mayer@chem.washington.edu
_publ_section_title
;
 Nitrogen Atom Insertion into Ir-S and C-S Bonds Initiated by Photolysis
 of Iridium(III)-Azido-Dithiocarbamato Complexes
;
_journal_name_full 'Journal of the American Chemical Society'
_journal_page_first 10514
_journal_page_last 10515
_journal_paper_doi 10.1021/ja0365779
_journal_volume 125
_journal_year 2003
_chemical_formula_sum 'C26 H42 Ir2 N4 S4'
_chemical_formula_weight 923.28
_chemical_name_common suzuki05d
_space_group_IT_number 2
_symmetry_cell_setting triclinic
_symmetry_space_group_name_Hall '-P 1'
_symmetry_space_group_name_H-M 'P -1'
_atom_sites_solution_hydrogens geom
_atom_sites_solution_primary direct
_atom_sites_solution_secondary difmap
_audit_creation_method SHELXL-97
_cell_angle_alpha 84.1170(17)
_cell_angle_beta 87.4570(16)
_cell_angle_gamma 66.235(4)
_cell_formula_units_Z 2
_cell_length_a 10.4540(4)
_cell_length_b 11.1600(6)
_cell_length_c 14.1330(10)
_cell_measurement_reflns_used 294
_cell_measurement_temperature 130(2)
_cell_volume 1501.08(15)
_computing_cell_refinement 'HKL Scalepack (Otwinowski & Minor 1997)'
_computing_data_collection KappaCCD
_computing_data_reduction HKL-2000
_computing_molecular_graphics 'maXus, Zortep'
_computing_publication_material 'SHELXL-97 (Sheldrick, 1997)'
_computing_structure_refinement 'SHELXL-97 (Sheldrick, 1997)'
_computing_structure_solution SIR97
_diffrn_ambient_temperature 130(2)
_diffrn_measured_fraction_theta_full 0.911
_diffrn_measured_fraction_theta_max 0.911
_diffrn_measurement_device_type 'Nonius KappaCCD'
_diffrn_measurement_method '\f and \w scans'
_diffrn_radiation_monochromator graphite
_diffrn_radiation_source 'fine-focus sealed tube'
_diffrn_radiation_type MoK\a
_diffrn_radiation_wavelength 0.71073
_diffrn_reflns_av_R_equivalents 0.0609
_diffrn_reflns_av_sigmaI/netI 0.0977
_diffrn_reflns_limit_h_max 12
_diffrn_reflns_limit_h_min -11
_diffrn_reflns_limit_k_max 13
_diffrn_reflns_limit_k_min -12
_diffrn_reflns_limit_l_max 16
_diffrn_reflns_limit_l_min -13
_diffrn_reflns_number 7062
_diffrn_reflns_theta_full 24.71
_diffrn_reflns_theta_max 24.71
_diffrn_reflns_theta_min 3.37
_exptl_absorpt_coefficient_mu 9.158
_exptl_absorpt_correction_T_max 0.4062
_exptl_absorpt_correction_T_min 0.2751
_exptl_absorpt_correction_type HKL-2000
_exptl_absorpt_process_details 'numerical, using redundancy'
_exptl_crystal_colour orange
_exptl_crystal_density_diffrn 2.043
_exptl_crystal_description prism
_exptl_crystal_F_000 888
_exptl_crystal_size_max 0.19
_exptl_crystal_size_mid 0.17
_exptl_crystal_size_min 0.12
_refine_diff_density_max 2.504
_refine_diff_density_min -2.733
_refine_diff_density_rms 0.241
_refine_ls_extinction_method none
_refine_ls_goodness_of_fit_ref 0.999
_refine_ls_hydrogen_treatment 'H atoms riding'
_refine_ls_matrix_type full
_refine_ls_number_parameters 339
_refine_ls_number_reflns 4658
_refine_ls_number_restraints 0
_refine_ls_restrained_S_all 0.999
_refine_ls_R_factor_all 0.0783
_refine_ls_R_factor_gt 0.0505
_refine_ls_shift/su_max 0.000
_refine_ls_shift/su_mean 0.000
_refine_ls_structure_factor_coef Fsqd
_refine_ls_weighting_details 'calc w=1/[\s^2^(Fo^2^)+(0.0570P)^2^+0.0000P] where P=(Fo^2^+2Fc^2^)/3'
_refine_ls_weighting_scheme calc
_refine_ls_wR_factor_gt 0.1115
_refine_ls_wR_factor_ref 0.1228
_reflns_number_gt 3371
_reflns_number_total 4658
_reflns_threshold_expression >2sigma(I)
_cod_data_source_file ja0365779si20030610_061302.cif
_cod_data_source_block shelxl
_cod_database_code 4114118

loop_
_symmetry_equiv_pos_as_xyz
'x, y, z'
'-x, -y, -z'

loop_
_atom_site_label
_atom_site_type_symbol
_atom_site_fract_x
_atom_site_fract_y
_atom_site_fract_z
_atom_site_U_iso_or_equiv
_atom_site_adp_type
_atom_site_occupancy
_atom_site_symmetry_multiplicity
_atom_site_calc_flag
_atom_site_refinement_flags
Ir1 Ir 0.33054(4) 0.13185(4) -0.00250(3) 0.02183(17) Uani 1 1 d .
S1 S 0.4341(3) -0.0933(3) 0.0415(2) 0.0234(7) Uani 1 1 d .
C7 C 0.0943(12) 0.4042(13) -0.1161(9) 0.038(4) Uani 1 1 d .
H7A H -0.0023 0.4673 -0.1082 0.057 Uiso 1 1 calc R
H7B H 0.0973 0.3448 -0.1634 0.057 Uiso 1 1 calc R
H7C H 0.1529 0.4516 -0.1375 0.057 Uiso 1 1 calc R
S2 S 0.3199(3) 0.0622(3) -0.1514(2) 0.0262(7) Uani 1 1 d .
Ir2 Ir 0.38726(5) 0.66060(5) 0.44303(4) 0.02803(18) Uani 1 1 d .
C26 C 0.0761(12) 0.8449(13) 0.3488(11) 0.046(4) Uani 1 1 d .
H26A H 0.0522 0.8013 0.2998 0.068 Uiso 1 1 calc R
H26B H 0.0256 0.9404 0.3367 0.068 Uiso 1 1 calc R
H26C H 0.0496 0.8156 0.4115 0.068 Uiso 1 1 calc R
S4 S 0.2336(3) 0.6604(3) 0.5679(2) 0.0337(8) Uani 1 1 d .
S3 S 0.4259(4) 0.4392(3) 0.4465(3) 0.0402(9) Uani 1 1 d .
N1 N 0.3772(9) -0.1668(9) -0.0362(7) 0.024(2) Uani 1 1 d .
C24 C 0.4358(11) 0.8255(10) 0.3734(8) 0.023(3) Uani 1 1 d .
N2 N 0.2871(10) -0.1559(9) -0.1848(8) 0.033(3) Uani 1 1 d .
C28 C 0.5985(11) 0.6578(11) 0.2566(8) 0.026(3) Uani 1 1 d .
H28A H 0.6164 0.5645 0.2569 0.039 Uiso 1 1 calc R
H28B H 0.6751 0.6662 0.2888 0.039 Uiso 1 1 calc R
H28C H 0.5920 0.6971 0.1908 0.039 Uiso 1 1 calc R
C31 C 0.2047(12) 0.5172(12) 0.5534(8) 0.028(3) Uani 1 1 d .
N3 N 0.2800(11) 0.4286(10) 0.5009(8) 0.039(3) Uani 1 1 d .
N4 N 0.0967(10) 0.5050(11) 0.6041(8) 0.039(3) Uani 1 1 d .
C25 C 0.2946(12) 0.8735(12) 0.3972(9) 0.028(3) Uani 1 1 d .
C2 C 0.1480(12) 0.3254(11) -0.0223(8) 0.028(3) Uani 1 1 d .
C21 C 0.2307(11) 0.8104(12) 0.3465(9) 0.027(3) Uani 1 1 d .
C11 C 0.3301(12) -0.0991(11) -0.1174(9) 0.028(3) Uani 1 1 d .
C29 C 0.5462(14) 0.8680(12) 0.4048(10) 0.036(3) Uani 1 1 d .
H29A H 0.5524 0.9371 0.3585 0.054 Uiso 1 1 calc R
H29B H 0.6367 0.7926 0.4089 0.054 Uiso 1 1 calc R
H29C H 0.5210 0.9019 0.4673 0.054 Uiso 1 1 calc R
C1 C 0.1035(12) 0.2257(11) 0.0231(9) 0.029(3) Uani 1 1 d .
C22 C 0.3337(12) 0.7205(11) 0.2907(9) 0.027(3) Uani 1 1 d .
C4 C 0.2654(11) 0.2465(12) 0.1222(9) 0.029(3) Uani 1 1 d .
C23 C 0.4634(12) 0.7275(11) 0.3078(9) 0.027(3) Uani 1 1 d .
C3 C 0.2476(11) 0.3343(12) 0.0395(9) 0.029(3) Uani 1 1 d .
C5 C 0.1739(11) 0.1790(11) 0.1138(9) 0.026(3) Uani 1 1 d .
C33 C 0.0704(14) 0.3876(14) 0.6038(11) 0.049(4) Uani 1 1 d .
H33A H 0.1375 0.3280 0.5615 0.073 Uiso 1 1 calc R
H33B H -0.0248 0.4113 0.5813 0.073 Uiso 1 1 calc R
H33C H 0.0805 0.3439 0.6685 0.073 Uiso 1 1 calc R
C8 C 0.3193(12) 0.4290(11) 0.0202(10) 0.038(4) Uani 1 1 d .
H8A H 0.3170 0.4558 -0.0482 0.057 Uiso 1 1 calc R
H8B H 0.4167 0.3855 0.0415 0.057 Uiso 1 1 calc R
H8C H 0.2705 0.5068 0.0548 0.057 Uiso 1 1 calc R
C13 C 0.3067(13) -0.2921(13) -0.1677(10) 0.039(3) Uani 1 1 d .
H13A H 0.3858 -0.3460 -0.2057 0.059 Uiso 1 1 calc R
H13B H 0.2218 -0.3012 -0.1858 0.059 Uiso 1 1 calc R
H13C H 0.3257 -0.3213 -0.1001 0.059 Uiso 1 1 calc R
C10 C 0.1547(14) 0.0807(13) 0.1863(10) 0.043(4) Uani 1 1 d .
H10A H 0.2416 0.0330 0.2222 0.065 Uiso 1 1 calc R
H10B H 0.1311 0.0184 0.1544 0.065 Uiso 1 1 calc R
H10C H 0.0790 0.1260 0.2299 0.065 Uiso 1 1 calc R
C9 C 0.3463(15) 0.2362(14) 0.2077(11) 0.053(4) Uani 1 1 d .
H9A H 0.2882 0.3008 0.2506 0.079 Uiso 1 1 calc R
H9B H 0.4292 0.2534 0.1891 0.079 Uiso 1 1 calc R
H9C H 0.3755 0.1475 0.2403 0.079 Uiso 1 1 calc R
C6 C -0.0051(11) 0.1866(13) -0.0156(11) 0.043(4) Uani 1 1 d .
H6A H -0.0985 0.2542 -0.0052 0.064 Uiso 1 1 calc R
H6B H 0.0022 0.1023 0.0171 0.064 Uiso 1 1 calc R
H6C H 0.0105 0.1780 -0.0839 0.064 Uiso 1 1 calc R
C27 C 0.3147(14) 0.6352(13) 0.2209(11) 0.046(4) Uani 1 1 d .
H27A H 0.2317 0.6177 0.2385 0.069 Uiso 1 1 calc R
H27B H 0.3972 0.5519 0.2222 0.069 Uiso 1 1 calc R
H27C H 0.3028 0.6807 0.1568 0.069 Uiso 1 1 calc R
C12 C 0.2650(13) -0.1028(13) -0.2833(10) 0.038(3) Uani 1 1 d .
H12A H 0.2312 -0.0068 -0.2872 0.058 Uiso 1 1 calc R
H12B H 0.1955 -0.1270 -0.3112 0.058 Uiso 1 1 calc R
H12C H 0.3533 -0.1388 -0.3184 0.058 Uiso 1 1 calc R
C30 C 0.2149(14) 0.9847(13) 0.4574(11) 0.046(4) Uani 1 1 d .
H30A H 0.2701 0.9770 0.5137 0.069 Uiso 1 1 calc R
H30B H 0.1258 0.9803 0.4774 0.069 Uiso 1 1 calc R
H30C H 0.1970 1.0689 0.4202 0.069 Uiso 1 1 calc R
C32 C -0.0013(14) 0.6083(14) 0.6563(12) 0.054(4) Uani 1 1 d .
H32A H -0.0006 0.6929 0.6306 0.081 Uiso 1 1 calc R
H32B H 0.0253 0.5915 0.7235 0.081 Uiso 1 1 calc R
H32C H -0.0953 0.6105 0.6503 0.081 Uiso 1 1 calc R

loop_
_atom_site_aniso_label
_atom_site_aniso_U_11
_atom_site_aniso_U_22
_atom_site_aniso_U_33
_atom_site_aniso_U_23
_atom_site_aniso_U_13
_atom_site_aniso_U_12
Ir1 0.0266(3) 0.0147(3) 0.0188(3) -0.0029(2) 0.0032(2) -0.0028(2)
S1 0.0269(16) 0.0159(14) 0.0221(18) -0.0001(13) 0.0013(12) -0.0036(12)
C7 0.026(7) 0.040(8) 0.026(8) -0.006(6) 0.012(6) 0.009(6)
S2 0.0371(17) 0.0190(15) 0.0193(18) -0.0021(13) -0.0026(13) -0.0077(13)
Ir2 0.0317(3) 0.0242(3) 0.0280(3) 0.0050(2) 0.0018(2) -0.0129(2)
C26 0.027(7) 0.038(8) 0.068(12) 0.006(8) -0.002(7) -0.011(6)
S4 0.049(2) 0.0389(19) 0.0214(19) -0.0021(15) 0.0069(15) -0.0269(16)
S3 0.044(2) 0.0335(19) 0.038(2) 0.0057(17) 0.0040(16) -0.0131(15)
N1 0.025(5) 0.030(6) 0.014(6) 0.001(5) -0.005(4) -0.007(4)
C24 0.035(7) 0.005(5) 0.027(7) 0.005(5) 0.002(5) -0.008(5)
N2 0.041(6) 0.020(5) 0.037(7) 0.004(5) -0.006(5) -0.011(5)
C28 0.027(6) 0.020(6) 0.017(7) 0.006(5) 0.001(5) 0.002(5)
C31 0.032(7) 0.037(7) 0.013(7) 0.008(6) -0.002(5) -0.016(6)
N3 0.043(6) 0.031(6) 0.046(8) -0.003(6) 0.007(6) -0.017(5)
N4 0.035(6) 0.042(7) 0.043(8) 0.005(6) -0.001(5) -0.020(5)
C25 0.042(8) 0.029(7) 0.014(7) -0.004(6) 0.007(5) -0.016(6)
C2 0.038(7) 0.018(6) 0.012(7) 0.006(5) 0.005(5) 0.002(5)
C21 0.025(7) 0.030(7) 0.025(8) -0.007(6) 0.004(5) -0.008(5)
C11 0.032(7) 0.021(6) 0.034(9) -0.005(6) -0.001(6) -0.014(5)
C29 0.063(9) 0.025(7) 0.030(8) 0.000(6) -0.003(7) -0.027(6)
C1 0.036(7) 0.011(6) 0.027(8) -0.001(5) -0.006(6) 0.004(5)
C22 0.035(7) 0.017(6) 0.032(8) -0.003(6) -0.003(6) -0.014(5)
C4 0.010(6) 0.037(7) 0.023(8) -0.017(6) -0.002(5) 0.009(5)
C23 0.041(7) 0.017(6) 0.029(8) -0.007(6) -0.003(6) -0.016(5)
C3 0.020(6) 0.030(7) 0.030(8) -0.010(6) 0.011(5) -0.003(5)
C5 0.015(6) 0.027(7) 0.024(7) -0.003(6) 0.002(5) 0.004(5)
C33 0.054(9) 0.048(9) 0.061(11) 0.020(8) -0.007(8) -0.042(8)
C8 0.029(7) 0.021(7) 0.046(9) 0.010(6) 0.004(6) 0.006(5)
C13 0.033(7) 0.049(9) 0.044(10) -0.007(7) -0.007(6) -0.022(6)
C10 0.050(9) 0.039(8) 0.034(9) 0.003(7) 0.011(7) -0.014(7)
C9 0.055(9) 0.047(9) 0.040(10) -0.018(8) 0.008(7) 0.000(7)
C6 0.010(7) 0.037(8) 0.067(11) -0.019(7) -0.005(6) 0.009(5)
C27 0.049(9) 0.042(8) 0.048(10) 0.000(7) -0.022(7) -0.019(7)
C12 0.041(8) 0.040(8) 0.034(9) -0.012(7) -0.001(6) -0.014(6)
C30 0.054(9) 0.030(8) 0.046(10) -0.001(7) 0.008(7) -0.009(7)
C32 0.038(8) 0.049(9) 0.068(12) 0.017(9) 0.015(7) -0.015(7)

loop_
_atom_type_symbol
_atom_type_description
_atom_type_scat_dispersion_real
_atom_type_scat_dispersion_imag
_atom_type_scat_source
C C 0.0033 0.0016 'International Tables Vol C Tables 4.2.6.8 and 6.1.1.4'
H H 0.0000 0.0000 'International Tables Vol C Tables 4.2.6.8 and 6.1.1.4'
N N 0.0061 0.0033 'International Tables Vol C Tables 4.2.6.8 and 6.1.1.4'
S S 0.1246 0.1234 'International Tables Vol C Tables 4.2.6.8 and 6.1.1.4'
Ir Ir -1.4442 7.9887 'International Tables Vol C Tables 4.2.6.8 and 6.1.1.4'

loop_
_geom_angle_atom_site_label_1
_geom_angle_atom_site_label_2
_geom_angle_atom_site_label_3
_geom_angle
_geom_angle_site_symmetry_3
C1 Ir1 C3 63.3(4) .
C1 Ir1 C4 64.1(4) .
C3 Ir1 C4 37.4(4) .
C1 Ir1 C5 38.2(4) .
C3 Ir1 C5 63.0(4) .
C4 Ir1 C5 38.3(4) .
C1 Ir1 C2 38.2(4) .
C3 Ir1 C2 37.5(5) .
C4 Ir1 C2 63.4(4) .
C5 Ir1 C2 63.6(4) .
C1 Ir1 S1 115.2(3) .
C3 Ir1 S1 148.7(4) .
C4 Ir1 S1 111.9(3) .
C5 Ir1 S1 96.0(3) .
C2 Ir1 S1 153.4(3) .
C1 Ir1 S2 97.2(3) .
C3 Ir1 S2 128.3(4) .
C4 Ir1 S2 159.6(3) .
C5 Ir1 S2 129.5(3) .
C2 Ir1 S2 97.1(3) .
S1 Ir1 S2 82.77(11) .
C1 Ir1 S1 163.8(3) 2_655
C3 Ir1 S1 102.3(3) 2_655
C4 Ir1 S1 109.6(3) 2_655
C5 Ir1 S1 143.9(3) 2_655
C2 Ir1 S1 125.7(3) 2_655
S1 Ir1 S1 80.84(11) 2_655
S2 Ir1 S1 86.07(11) 2_655
N1 S1 Ir1 106.8(3) .
N1 S1 Ir1 107.8(3) 2_655
Ir1 S1 Ir1 99.16(11) 2_655
C2 C7 H7A 109.5 .
C2 C7 H7B 109.5 .
H7A C7 H7B 109.5 .
C2 C7 H7C 109.5 .
H7A C7 H7C 109.5 .
H7B C7 H7C 109.5 .
C11 S2 Ir1 100.6(4) .
C21 Ir2 C25 37.2(4) .
C21 Ir2 C23 62.4(4) .
C25 Ir2 C23 62.5(4) .
C21 Ir2 C22 37.4(4) .
C25 Ir2 C22 62.4(4) .
C23 Ir2 C22 37.4(4) .
C21 Ir2 C24 61.6(4) .
C25 Ir2 C24 36.5(4) .
C23 Ir2 C24 37.8(4) .
C22 Ir2 C24 62.3(4) .
C21 Ir2 S3 120.8(3) .
C25 Ir2 S3 157.9(4) .
C23 Ir2 S3 110.8(3) .
C22 Ir2 S3 99.0(3) .
C24 Ir2 S3 147.0(3) .
C21 Ir2 S4 96.6(3) .
C25 Ir2 S4 98.1(3) .
C23 Ir2 S4 158.5(3) .
C22 Ir2 S4 126.9(3) .
C24 Ir2 S4 129.5(3) .
S3 Ir2 S4 83.41(12) .
C21 Ir2 S3 160.7(3) 2_666
C25 Ir2 S3 123.7(3) 2_666
C23 Ir2 S3 110.0(3) 2_666
C22 Ir2 S3 144.6(3) 2_666
C24 Ir2 S3 101.1(3) 2_666
S3 Ir2 S3 78.33(15) 2_666
S4 Ir2 S3 88.16(12) 2_666
C21 C26 H26A 109.5 .
C21 C26 H26B 109.5 .
H26A C26 H26B 109.5 .
C21 C26 H26C 109.5 .
H26A C26 H26C 109.5 .
H26B C26 H26C 109.5 .
C31 S4 Ir2 102.1(4) .
N3 S3 Ir2 104.9(4) .
N3 S3 Ir2 107.1(4) 2_666
Ir2 S3 Ir2 101.67(15) 2_666
C11 N1 S1 116.3(9) .
C25 C24 C23 108.4(10) .
C25 C24 C29 128.4(11) .
C23 C24 C29 123.1(10) .
C25 C24 Ir2 71.2(7) .
C23 C24 Ir2 70.6(6) .
C29 C24 Ir2 125.9(8) .
C11 N2 C13 119.6(10) .
C11 N2 C12 122.7(10) .
C13 N2 C12 114.7(11) .
C23 C28 H28A 109.5 .
C23 C28 H28B 109.5 .
H28A C28 H28B 109.5 .
C23 C28 H28C 109.5 .
H28A C28 H28C 109.5 .
H28B C28 H28C 109.5 .
N3 C31 N4 120.6(12) .
N3 C31 S4 123.7(9) .
N4 C31 S4 115.7(9) .
C31 N3 S3 119.4(9) .
C31 N4 C32 123.0(11) .
C31 N4 C33 120.5(11) .
C32 N4 C33 116.4(11) .
C24 C25 C21 108.4(10) .
C24 C25 C30 127.7(12) .
C21 C25 C30 123.6(11) .
C24 C25 Ir2 72.3(6) .
C21 C25 Ir2 71.2(7) .
C30 C25 Ir2 127.5(9) .
C3 C2 C1 106.9(10) .
C3 C2 C7 128.0(12) .
C1 C2 C7 125.1(12) .
C3 C2 Ir1 70.2(6) .
C1 C2 Ir1 69.8(6) .
C7 C2 Ir1 126.0(8) .
C25 C21 C22 108.6(10) .
C25 C21 C26 123.3(11) .
C22 C21 C26 128.0(12) .
C25 C21 Ir2 71.6(7) .
C22 C21 Ir2 71.7(7) .
C26 C21 Ir2 126.0(9) .
N1 C11 N2 118.9(11) .
N1 C11 S2 125.3(10) .
N2 C11 S2 115.8(9) .
C24 C29 H29A 109.5 .
C24 C29 H29B 109.5 .
H29A C29 H29B 109.5 .
C24 C29 H29C 109.5 .
H29A C29 H29C 109.5 .
H29B C29 H29C 109.5 .
C5 C1 C2 107.8(11) .
C5 C1 C6 126.9(12) .
C2 C1 C6 125.2(11) .
C5 C1 Ir1 71.3(6) .
C2 C1 Ir1 71.9(7) .
C6 C1 Ir1 125.7(8) .
C21 C22 C23 107.6(10) .
C21 C22 C27 128.3(11) .
C23 C22 C27 124.0(11) .
C21 C22 Ir2 70.9(7) .
C23 C22 Ir2 71.2(7) .
C27 C22 Ir2 125.6(9) .
C3 C4 C5 107.4(11) .
C3 C4 C9 127.1(13) .
C5 C4 C9 125.0(12) .
C3 C4 Ir1 71.3(7) .
C5 C4 Ir1 71.2(7) .
C9 C4 Ir1 128.9(8) .
C22 C23 C24 106.9(10) .
C22 C23 C28 125.6(11) .
C24 C23 C28 127.0(10) .
C22 C23 Ir2 71.4(7) .
C24 C23 Ir2 71.5(7) .
C28 C23 Ir2 128.1(8) .
C4 C3 C2 110.2(11) .
C4 C3 C8 125.3(12) .
C2 C3 C8 124.4(12) .
C4 C3 Ir1 71.3(7) .
C2 C3 Ir1 72.3(7) .
C8 C3 Ir1 124.9(8) .
C1 C5 C4 107.7(11) .
C1 C5 C10 126.3(12) .
C4 C5 C10 126.0(11) .
C1 C5 Ir1 70.5(7) .
C4 C5 Ir1 70.4(6) .
C10 C5 Ir1 125.1(8) .
N4 C33 H33A 109.5 .
N4 C33 H33B 109.5 .
H33A C33 H33B 109.5 .
N4 C33 H33C 109.5 .
H33A C33 H33C 109.5 .
H33B C33 H33C 109.5 .
C3 C8 H8A 109.5 .
C3 C8 H8B 109.5 .
H8A C8 H8B 109.5 .
C3 C8 H8C 109.5 .
H8A C8 H8C 109.5 .
H8B C8 H8C 109.5 .
N2 C13 H13A 109.5 .
N2 C13 H13B 109.5 .
H13A C13 H13B 109.5 .
N2 C13 H13C 109.5 .
H13A C13 H13C 109.5 .
H13B C13 H13C 109.5 .
C5 C10 H10A 109.5 .
C5 C10 H10B 109.5 .
H10A C10 H10B 109.5 .
C5 C10 H10C 109.5 .
H10A C10 H10C 109.5 .
H10B C10 H10C 109.5 .
C4 C9 H9A 109.5 .
C4 C9 H9B 109.5 .
H9A C9 H9B 109.5 .
C4 C9 H9C 109.5 .
H9A C9 H9C 109.5 .
H9B C9 H9C 109.5 .
C1 C6 H6A 109.5 .
C1 C6 H6B 109.5 .
H6A C6 H6B 109.5 .
C1 C6 H6C 109.5 .
H6A C6 H6C 109.5 .
H6B C6 H6C 109.5 .
C22 C27 H27A 109.5 .
C22 C27 H27B 109.5 .
H27A C27 H27B 109.5 .
C22 C27 H27C 109.5 .
H27A C27 H27C 109.5 .
H27B C27 H27C 109.5 .
N2 C12 H12A 109.5 .
N2 C12 H12B 109.5 .
H12A C12 H12B 109.5 .
N2 C12 H12C 109.5 .
H12A C12 H12C 109.5 .
H12B C12 H12C 109.5 .
C25 C30 H30A 109.5 .
C25 C30 H30B 109.5 .
H30A C30 H30B 109.5 .
C25 C30 H30C 109.5 .
H30A C30 H30C 109.5 .
H30B C30 H30C 109.5 .
N4 C32 H32A 109.5 .
N4 C32 H32B 109.5 .
H32A C32 H32B 109.5 .
N4 C32 H32C 109.5 .
H32A C32 H32C 109.5 .
H32B C32 H32C 109.5 .

loop_
_geom_bond_atom_site_label_1
_geom_bond_atom_site_label_2
_geom_bond_distance
_geom_bond_site_symmetry_2
Ir1 C1 2.204(12) .
Ir1 C3 2.205(12) .
Ir1 C4 2.204(12) .
Ir1 C5 2.215(11) .
Ir1 C2 2.233(11) .
Ir1 S1 2.328(3) .
Ir1 S2 2.339(3) .
Ir1 S1 2.370(3) 2_655
S1 N1 1.695(10) .
S1 Ir1 2.370(3) 2_655
C7 C2 1.508(16) .
C7 H7A 0.9800 .
C7 H7B 0.9800 .
C7 H7C 0.9800 .
S2 C11 1.777(12) .
Ir2 C21 2.205(12) .
Ir2 C25 2.211(12) .
Ir2 C23 2.213(12) .
Ir2 C22 2.215(13) .
Ir2 C24 2.224(10) .
Ir2 S3 2.333(4) .
Ir2 S4 2.333(3) .
Ir2 S3 2.378(4) 2_666
C26 C21 1.502(16) .
C26 H26A 0.9800 .
C26 H26B 0.9800 .
C26 H26C 0.9800 .
S4 C31 1.774(13) .
S3 N3 1.718(11) .
S3 Ir2 2.378(4) 2_666
N1 C11 1.305(15) .
C24 C25 1.390(16) .
C24 C23 1.439(16) .
C24 C29 1.511(16) .
N2 C11 1.378(16) .
N2 C13 1.445(15) .
N2 C12 1.447(16) .
C28 C23 1.504(15) .
C28 H28A 0.9800 .
C28 H28B 0.9800 .
C28 H28C 0.9800 .
C31 N3 1.274(16) .
C31 N4 1.356(15) .
N4 C32 1.441(17) .
N4 C33 1.444(16) .
C25 C21 1.408(17) .
C25 C30 1.510(17) .
C2 C3 1.428(18) .
C2 C1 1.453(16) .
C21 C22 1.416(16) .
C29 H29A 0.9800 .
C29 H29B 0.9800 .
C29 H29C 0.9800 .
C1 C5 1.447(17) .
C1 C6 1.510(17) .
C22 C23 1.421(15) .
C22 C27 1.509(17) .
C4 C3 1.414(17) .
C4 C5 1.451(17) .
C4 C9 1.474(19) .
C3 C8 1.522(17) .
C5 C10 1.490(16) .
C33 H33A 0.9800 .
C33 H33B 0.9800 .
C33 H33C 0.9800 .
C8 H8A 0.9800 .
C8 H8B 0.9800 .
C8 H8C 0.9800 .
C13 H13A 0.9800 .
C13 H13B 0.9800 .
C13 H13C 0.9800 .
C10 H10A 0.9800 .
C10 H10B 0.9800 .
C10 H10C 0.9800 .
C9 H9A 0.9800 .
C9 H9B 0.9800 .
C9 H9C 0.9800 .
C6 H6A 0.9800 .
C6 H6B 0.9800 .
C6 H6C 0.9800 .
C27 H27A 0.9800 .
C27 H27B 0.9800 .
C27 H27C 0.9800 .
C12 H12A 0.9800 .
C12 H12B 0.9800 .
C12 H12C 0.9800 .
C30 H30A 0.9800 .
C30 H30B 0.9800 .
C30 H30C 0.9800 .
C32 H32A 0.9800 .
C32 H32B 0.9800 .
C32 H32C 0.9800 .

loop_
_geom_torsion_atom_site_label_1
_geom_torsion_atom_site_label_2
_geom_torsion_atom_site_label_3
_geom_torsion_atom_site_label_4
_geom_torsion
_geom_torsion_site_symmetry_1
_geom_torsion_site_symmetry_4
C1 Ir1 S1 N1 70.0(5) . .
C3 Ir1 S1 N1 149.6(7) . .
C4 Ir1 S1 N1 140.6(5) . .
C5 Ir1 S1 N1 104.5(5) . .
C2 Ir1 S1 N1 66.7(8) . .
S2 Ir1 S1 N1 -24.7(4) . .
S1 Ir1 S1 N1 -111.8(4) 2_655 .
C1 Ir1 S1 Ir1 -178.2(4) . 2_655
C3 Ir1 S1 Ir1 -98.6(6) . 2_655
C4 Ir1 S1 Ir1 -107.5(3) . 2_655
C5 Ir1 S1 Ir1 -143.7(3) . 2_655
C2 Ir1 S1 Ir1 178.5(7) . 2_655
S2 Ir1 S1 Ir1 87.16(12) . 2_655
S1 Ir1 S1 Ir1 0.0 2_655 2_655
C1 Ir1 S2 C11 -92.6(5) . .
C3 Ir1 S2 C11 -154.1(5) . .
C4 Ir1 S2 C11 -115.4(11) . .
C5 Ir1 S2 C11 -69.7(5) . .
C2 Ir1 S2 C11 -131.1(5) . .
S1 Ir1 S2 C11 22.1(4) . .
S1 Ir1 S2 C11 103.3(4) 2_655 .
C21 Ir2 S4 C31 101.1(5) . .
C25 Ir2 S4 C31 138.6(5) . .
C23 Ir2 S4 C31 113.7(9) . .
C22 Ir2 S4 C31 77.1(5) . .
C24 Ir2 S4 C31 159.5(6) . .
S3 Ir2 S4 C31 -19.2(4) . .
S3 Ir2 S4 C31 -97.7(4) 2_666 .
C21 Ir2 S3 N3 -71.8(6) . .
C25 Ir2 S3 N3 -73.4(9) . .
C23 Ir2 S3 N3 -141.3(5) . .
C22 Ir2 S3 N3 -104.4(5) . .
C24 Ir2 S3 N3 -156.1(7) . .
S4 Ir2 S3 N3 22.0(4) . .
S3 Ir2 S3 N3 111.5(5) 2_666 .
C21 Ir2 S3 Ir2 176.7(3) . 2_666
C25 Ir2 S3 Ir2 175.1(8) . 2_666
C23 Ir2 S3 Ir2 107.2(3) . 2_666
C22 Ir2 S3 Ir2 144.1(3) . 2_666
C24 Ir2 S3 Ir2 92.4(6) . 2_666
S4 Ir2 S3 Ir2 -89.48(14) . 2_666
S3 Ir2 S3 Ir2 0.0 2_666 2_666
Ir1 S1 N1 C11 21.1(9) . .
Ir1 S1 N1 C11 -84.7(8) 2_655 .
C21 Ir2 C24 C25 37.6(7) . .
C23 Ir2 C24 C25 118.3(10) . .
C22 Ir2 C24 C25 80.1(8) . .
S3 Ir2 C24 C25 141.2(6) . .
S4 Ir2 C24 C25 -36.4(9) . .
S3 Ir2 C24 C25 -133.2(7) 2_666 .
C21 Ir2 C24 C23 -80.7(7) . .
C25 Ir2 C24 C23 -118.3(10) . .
C22 Ir2 C24 C23 -38.2(6) . .
S3 Ir2 C24 C23 22.9(10) . .
S4 Ir2 C24 C23 -154.6(5) . .
S3 Ir2 C24 C23 108.5(6) 2_666 .
C21 Ir2 C24 C29 161.9(11) . .
C25 Ir2 C24 C29 124.3(14) . .
C23 Ir2 C24 C29 -117.4(12) . .
C22 Ir2 C24 C29 -155.6(11) . .
S3 Ir2 C24 C29 -94.5(11) . .
S4 Ir2 C24 C29 87.9(10) . .
S3 Ir2 C24 C29 -8.9(10) 2_666 .
Ir2 S4 C31 N3 14.3(12) . .
Ir2 S4 C31 N4 -166.9(8) . .
N4 C31 N3 S3 -173.8(9) . .
S4 C31 N3 S3 4.9(16) . .
Ir2 S3 N3 C31 -21.5(11) . .
Ir2 S3 N3 C31 86.0(10) 2_666 .
N3 C31 N4 C32 -172.9(13) . .
S4 C31 N4 C32 8.3(17) . .
N3 C31 N4 C33 3.7(19) . .
S4 C31 N4 C33 -175.1(10) . .
C23 C24 C25 C21 -1.3(14) . .
C29 C24 C25 C21 176.2(11) . .
Ir2 C24 C25 C21 -62.4(9) . .
C23 C24 C25 C30 -174.7(12) . .
C29 C24 C25 C30 3(2) . .
Ir2 C24 C25 C30 124.1(13) . .
C23 C24 C25 Ir2 61.1(8) . .
C29 C24 C25 Ir2 -121.4(12) . .
C21 Ir2 C25 C24 -117.3(10) . .
C23 Ir2 C25 C24 -37.5(7) . .
C22 Ir2 C25 C24 -80.0(8) . .
S3 Ir2 C25 C24 -115.0(9) . .
S4 Ir2 C25 C24 152.5(7) . .
S3 Ir2 C25 C24 59.3(8) 2_666 .
C23 Ir2 C25 C21 79.8(7) . .
C22 Ir2 C25 C21 37.4(6) . .
C24 Ir2 C25 C21 117.3(10) . .
S3 Ir2 C25 C21 2.3(13) . .
S4 Ir2 C25 C21 -90.2(6) . .
S3 Ir2 C25 C21 176.6(5) 2_666 .
C21 Ir2 C25 C30 118.4(14) . .
C23 Ir2 C25 C30 -161.8(13) . .
C22 Ir2 C25 C30 155.7(13) . .
C24 Ir2 C25 C30 -124.3(15) . .
S3 Ir2 C25 C30 120.7(11) . .
S4 Ir2 C25 C30 28.2(12) . .
S3 Ir2 C25 C30 -65.1(12) 2_666 .
C1 Ir1 C2 C3 117.5(10) . .
C4 Ir1 C2 C3 36.3(7) . .
C5 Ir1 C2 C3 79.4(7) . .
S1 Ir1 C2 C3 122.3(8) . .
S2 Ir1 C2 C3 -149.8(6) . .
S1 Ir1 C2 C3 -59.5(7) 2_655 .
C3 Ir1 C2 C1 -117.5(10) . .
C4 Ir1 C2 C1 -81.2(8) . .
C5 Ir1 C2 C1 -38.1(7) . .
S1 Ir1 C2 C1 4.8(12) . .
S2 Ir1 C2 C1 92.8(7) . .
S1 Ir1 C2 C1 -177.0(6) 2_655 .
C1 Ir1 C2 C7 -119.3(15) . .
C3 Ir1 C2 C7 123.2(14) . .
C4 Ir1 C2 C7 159.5(13) . .
C5 Ir1 C2 C7 -157.4(13) . .
S1 Ir1 C2 C7 -114.5(10) . .
S2 Ir1 C2 C7 -26.6(12) . .
S1 Ir1 C2 C7 63.7(13) 2_655 .
C24 C25 C21 C22 0.5(14) . .
C30 C25 C21 C22 174.3(11) . .
Ir2 C25 C21 C22 -62.6(9) . .
C24 C25 C21 C26 -175.3(11) . .
C30 C25 C21 C26 -2(2) . .
Ir2 C25 C21 C26 121.6(12) . .
C24 C25 C21 Ir2 63.1(8) . .
C30 C25 C21 Ir2 -123.1(12) . .
C23 Ir2 C21 C25 -80.0(7) . .
C22 Ir2 C21 C25 -117.6(10) . .
C24 Ir2 C21 C25 -37.0(7) . .
S3 Ir2 C21 C25 -179.0(6) . .
S4 Ir2 C21 C25 94.8(6) . .
S3 Ir2 C21 C25 -8.7(14) 2_666 .
C25 Ir2 C21 C22 117.6(10) . .
C23 Ir2 C21 C22 37.6(6) . .
C24 Ir2 C21 C22 80.7(7) . .
S3 Ir2 C21 C22 -61.4(7) . .
S4 Ir2 C21 C22 -147.6(6) . .
S3 Ir2 C21 C22 109.0(10) 2_666 .
C25 Ir2 C21 C26 -118.2(14) . .
C23 Ir2 C21 C26 161.8(13) . .
C22 Ir2 C21 C26 124.2(14) . .
C24 Ir2 C21 C26 -155.2(13) . .
S3 Ir2 C21 C26 62.8(12) . .
S4 Ir2 C21 C26 -23.4(11) . .
S3 Ir2 C21 C26 -126.9(11) 2_666 .
S1 N1 C11 N2 177.7(8) . .
S1 N1 C11 S2 -0.7(14) . .
C13 N2 C11 N1 -5.6(17) . .
C12 N2 C11 N1 -165.0(10) . .
C13 N2 C11 S2 172.9(8) . .
C12 N2 C11 S2 13.5(15) . .
Ir1 S2 C11 N1 -19.5(11) . .
Ir1 S2 C11 N2 162.1(8) . .
C3 C2 C1 C5 2.0(13) . .
C7 C2 C1 C5 -176.9(10) . .
Ir1 C2 C1 C5 62.7(8) . .
C3 C2 C1 C6 177.9(10) . .
C7 C2 C1 C6 -1.0(18) . .
Ir1 C2 C1 C6 -121.4(11) . .
C3 C2 C1 Ir1 -60.7(8) . .
C7 C2 C1 Ir1 120.4(11) . .
C3 Ir1 C1 C5 -79.5(8) . .
C4 Ir1 C1 C5 -37.6(7) . .
C2 Ir1 C1 C5 -116.7(10) . .
S1 Ir1 C1 C5 65.7(7) . .
S2 Ir1 C1 C5 151.1(6) . .
S1 Ir1 C1 C5 -108.0(12) 2_655 .
C3 Ir1 C1 C2 37.2(7) . .
C4 Ir1 C1 C2 79.1(8) . .
C5 Ir1 C1 C2 116.7(10) . .
S1 Ir1 C1 C2 -177.6(6) . .
S2 Ir1 C1 C2 -92.2(7) . .
S1 Ir1 C1 C2 8.7(17) 2_655 .
C3 Ir1 C1 C6 158.1(13) . .
C4 Ir1 C1 C6 -160.0(13) . .
C5 Ir1 C1 C6 -122.5(14) . .
C2 Ir1 C1 C6 120.8(14) . .
S1 Ir1 C1 C6 -56.8(12) . .
S2 Ir1 C1 C6 28.6(11) . .
S1 Ir1 C1 C6 129.6(12) 2_655 .
C25 C21 C22 C23 0.4(14) . .
C26 C21 C22 C23 176.0(12) . .
Ir2 C21 C22 C23 -62.1(9) . .
C25 C21 C22 C27 -176.8(12) . .
C26 C21 C22 C27 -1(2) . .
Ir2 C21 C22 C27 120.7(13) . .
C25 C21 C22 Ir2 62.5(9) . .
C26 C21 C22 Ir2 -121.9(13) . .
C25 Ir2 C22 C21 -37.2(7) . .
C23 Ir2 C22 C21 -117.2(9) . .
C24 Ir2 C22 C21 -78.6(7) . .
S3 Ir2 C22 C21 130.2(6) . .
S4 Ir2 C22 C21 41.7(8) . .
S3 Ir2 C22 C21 -147.3(6) 2_666 .
C21 Ir2 C22 C23 117.2(9) . .
C25 Ir2 C22 C23 80.0(7) . .
C24 Ir2 C22 C23 38.5(6) . .
S3 Ir2 C22 C23 -112.6(6) . .
S4 Ir2 C22 C23 158.9(5) . .
S3 Ir2 C22 C23 -30.1(9) 2_666 .
C21 Ir2 C22 C27 -123.9(13) . .
C25 Ir2 C22 C27 -161.1(12) . .
C23 Ir2 C22 C27 118.9(12) . .
C24 Ir2 C22 C27 157.4(11) . .
S3 Ir2 C22 C27 6.3(10) . .
S4 Ir2 C22 C27 -82.2(10) . .
S3 Ir2 C22 C27 88.8(11) 2_666 .
C1 Ir1 C4 C3 -79.2(7) . .
C5 Ir1 C4 C3 -116.7(9) . .
C2 Ir1 C4 C3 -36.4(7) . .
S1 Ir1 C4 C3 172.3(6) . .
S2 Ir1 C4 C3 -53.9(13) . .
S1 Ir1 C4 C3 84.6(6) 2_655 .
C1 Ir1 C4 C5 37.5(6) . .
C3 Ir1 C4 C5 116.7(9) . .
C2 Ir1 C4 C5 80.3(7) . .
S1 Ir1 C4 C5 -71.0(7) . .
S2 Ir1 C4 C5 62.8(13) . .
S1 Ir1 C4 C5 -158.7(6) 2_655 .
C1 Ir1 C4 C9 157.7(14) . .
C3 Ir1 C4 C9 -123.1(16) . .
C5 Ir1 C4 C9 120.2(16) . .
C2 Ir1 C4 C9 -159.5(15) . .
S1 Ir1 C4 C9 49.3(14) . .
S2 Ir1 C4 C9 -177.0(9) . .
S1 Ir1 C4 C9 -38.5(14) 2_655 .
C21 C22 C23 C24 -1.2(14) . .
C27 C22 C23 C24 176.1(12) . .
Ir2 C22 C23 C24 -63.1(8) . .
C21 C22 C23 C28 -174.1(11) . .
C27 C22 C23 C28 3.2(19) . .
Ir2 C22 C23 C28 124.0(12) . .
C21 C22 C23 Ir2 61.9(9) . .
C27 C22 C23 Ir2 -120.7(12) . .
C25 C24 C23 C22 1.5(13) . .
C29 C24 C23 C22 -176.1(11) . .
Ir2 C24 C23 C22 63.0(8) . .
C25 C24 C23 C28 174.3(11) . .
C29 C24 C23 C28 -3.4(19) . .
Ir2 C24 C23 C28 -124.2(12) . .
C25 C24 C23 Ir2 -61.5(8) . .
C29 C24 C23 Ir2 120.8(11) . .
C21 Ir2 C23 C22 -37.5(6) . .
C25 Ir2 C23 C22 -79.6(7) . .
C24 Ir2 C23 C22 -115.9(9) . .
S3 Ir2 C23 C22 77.2(6) . .
S4 Ir2 C23 C22 -51.7(11) . .
S3 Ir2 C23 C22 162.0(5) 2_666 .
C21 Ir2 C23 C24 78.4(7) . .
C25 Ir2 C23 C24 36.2(7) . .
C22 Ir2 C23 C24 115.9(9) . .
S3 Ir2 C23 C24 -166.9(6) . .
S4 Ir2 C23 C24 64.2(11) . .
S3 Ir2 C23 C24 -82.1(6) 2_666 .
C21 Ir2 C23 C28 -158.6(12) . .
C25 Ir2 C23 C28 159.2(12) . .
C22 Ir2 C23 C28 -121.1(13) . .
C24 Ir2 C23 C28 123.0(13) . .
S3 Ir2 C23 C28 -43.9(11) . .
S4 Ir2 C23 C28 -172.8(7) . .
S3 Ir2 C23 C28 40.9(11) 2_666 .
C5 C4 C3 C2 -0.3(13) . .
C9 C4 C3 C2 -172.7(11) . .
Ir1 C4 C3 C2 62.2(8) . .
C5 C4 C3 C8 177.5(10) . .
C9 C4 C3 C8 5.1(19) . .
Ir1 C4 C3 C8 -120.1(11) . .
C5 C4 C3 Ir1 -62.4(8) . .
C9 C4 C3 Ir1 125.2(12) . .
C1 C2 C3 C4 -1.1(13) . .
C7 C2 C3 C4 177.8(10) . .
Ir1 C2 C3 C4 -61.5(8) . .
C1 C2 C3 C8 -178.8(10) . .
C7 C2 C3 C8 0.0(19) . .
Ir1 C2 C3 C8 120.7(11) . .
C1 C2 C3 Ir1 60.5(8) . .
C7 C2 C3 Ir1 -120.7(12) . .
C1 Ir1 C3 C4 81.5(7) . .
C5 Ir1 C3 C4 38.5(7) . .
C2 Ir1 C3 C4 119.4(9) . .
S1 Ir1 C3 C4 -13.8(10) . .
S2 Ir1 C3 C4 159.0(6) . .
S1 Ir1 C3 C4 -106.3(6) 2_655 .
C1 Ir1 C3 C2 -37.9(7) . .
C4 Ir1 C3 C2 -119.4(9) . .
C5 Ir1 C3 C2 -81.0(7) . .
S1 Ir1 C3 C2 -133.2(7) . .
S2 Ir1 C3 C2 39.5(8) . .
S1 Ir1 C3 C2 134.3(6) 2_655 .
C1 Ir1 C3 C8 -158.0(13) . .
C4 Ir1 C3 C8 120.5(14) . .
C5 Ir1 C3 C8 159.0(13) . .
C2 Ir1 C3 C8 -120.1(14) . .
S1 Ir1 C3 C8 106.7(11) . .
S2 Ir1 C3 C8 -80.5(11) . .
S1 Ir1 C3 C8 14.2(11) 2_655 .
C2 C1 C5 C4 -2.1(13) . .
C6 C1 C5 C4 -178.0(10) . .
Ir1 C1 C5 C4 61.0(8) . .
C2 C1 C5 C10 177.1(11) . .
C6 C1 C5 C10 1.3(19) . .
Ir1 C1 C5 C10 -119.8(12) . .
C2 C1 C5 Ir1 -63.1(8) . .
C6 C1 C5 Ir1 121.0(11) . .
C3 C4 C5 C1 1.5(13) . .
C9 C4 C5 C1 174.1(10) . .
Ir1 C4 C5 C1 -61.0(8) . .
C3 C4 C5 C10 -177.7(11) . .
C9 C4 C5 C10 -5.1(19) . .
Ir1 C4 C5 C10 119.7(11) . .
C3 C4 C5 Ir1 62.5(8) . .
C9 C4 C5 Ir1 -124.9(12) . .
C3 Ir1 C5 C1 80.3(7) . .
C4 Ir1 C5 C1 117.9(10) . .
C2 Ir1 C5 C1 38.1(7) . .
S1 Ir1 C5 C1 -124.0(6) . .
S2 Ir1 C5 C1 -38.5(8) . .
S1 Ir1 C5 C1 153.3(6) 2_655 .
C1 Ir1 C5 C4 -117.9(10) . .
C3 Ir1 C5 C4 -37.5(7) . .
C2 Ir1 C5 C4 -79.7(7) . .
S1 Ir1 C5 C4 118.1(6) . .
S2 Ir1 C5 C4 -156.3(5) . .
S1 Ir1 C5 C4 35.4(9) 2_655 .
C1 Ir1 C5 C10 121.3(14) . .
C3 Ir1 C5 C10 -158.4(12) . .
C4 Ir1 C5 C10 -120.9(13) . .
C2 Ir1 C5 C10 159.4(12) . .
S1 Ir1 C5 C10 -2.8(11) . .
S2 Ir1 C5 C10 82.8(11) . .
S1 Ir1 C5 C10 -85.4(12) 2_655 .
